data_7239068
loop_
_publ_author_name
'Tan, Yan-Xi'
'He, Yan-Ping'
'Wang, Min'
'Zhang, Jian'

_publ_section_title
;
 A water-stable zeolite-like metal--organic framework for selective
 separation of organic dyes
;
_journal_issue 3
_journal_name_full 'RSC Adv.'
_journal_page_first 1480
_journal_paper_doi 10.1039/C3RA41627E
_journal_volume 4
_journal_year 2014
_chemical_formula_sum 'C24 H16 Cu In N4 O8'
_chemical_formula_weight 666.77
_space_group_IT_number 70
_space_group_name_Hall '-F 2uv 2vw'
_space_group_name_H-M_alt 'F d d d :2'
_symmetry_cell_setting orthorhombic
_symmetry_space_group_name_H-M 'F d d d :2'
_atom_sites_solution_hydrogens geom
_atom_sites_solution_primary direct
_atom_sites_solution_secondary difmap
_audit_creation_method SHELXL-97
_cell_angle_alpha 90.00
_cell_angle_beta 90.00
_cell_angle_gamma 90.00
_cell_formula_units_Z 8
_cell_length_a 12.4623(7)
_cell_length_b 22.5494(9)
_cell_length_c 24.692(2)
_cell_measurement_reflns_used 987
_cell_measurement_temperature 293(2)
_cell_measurement_theta_max 26.4348
_cell_measurement_theta_min 3.0603
_cell_volume 6938.9(7)
_computing_structure_refinement 'SHELXL-97 (Sheldrick, 1997)'
_computing_structure_solution 'SHELXS-97 (Sheldrick, 1990)'
_diffrn_ambient_temperature 293(2)
_diffrn_detector_area_resol_mean none
_diffrn_measured_fraction_theta_full 0.999
_diffrn_measured_fraction_theta_max 0.999
_diffrn_measurement_device_type 'Xcalibur, Eos'
_diffrn_measurement_method 'phi and omega scans'
_diffrn_radiation_monochromator graphite
_diffrn_radiation_source 'Enhance (Mo) X-ray Source'
_diffrn_radiation_type MoK\a
_diffrn_radiation_wavelength 0.71073
_diffrn_reflns_av_R_equivalents 0.0334
_diffrn_reflns_av_sigmaI/netI 0.0330
_diffrn_reflns_limit_h_max 14
_diffrn_reflns_limit_h_min -13
_diffrn_reflns_limit_k_max 24
_diffrn_reflns_limit_k_min -26
_diffrn_reflns_limit_l_max 29
_diffrn_reflns_limit_l_min -15
_diffrn_reflns_number 4173
_diffrn_reflns_theta_full 25.00
_diffrn_reflns_theta_max 25.00
_diffrn_reflns_theta_min 2.45
_diffrn_standards_decay_% none
_diffrn_standards_interval_count none
_diffrn_standards_interval_time none
_diffrn_standards_number none
_exptl_absorpt_coefficient_mu 1.318
_exptl_absorpt_correction_T_max 1.00000
_exptl_absorpt_correction_T_min 0.74999
_exptl_absorpt_correction_type multi-scan
_exptl_absorpt_process_details
;
CrysAlisPro, Agilent Technologies,
Version 1.171.34.49 (release 20-01-2011 CrysAlis171 .NET)
(compiled Jan 20 2011,15:58:25)
Empirical absorption correction using spherical harmonics,
implemented in SCALE3 ABSPACK scaling algorithm.
;
_exptl_crystal_colour colorless
_exptl_crystal_density_diffrn 1.277
_exptl_crystal_density_method 'not measured'
_exptl_crystal_description prism
_exptl_crystal_F_000 2640
_exptl_crystal_size_max .25
_exptl_crystal_size_mid .20
_exptl_crystal_size_min .20
_refine_diff_density_max 0.506
_refine_diff_density_min -0.570
_refine_diff_density_rms 0.119
_refine_ls_extinction_method none
_refine_ls_goodness_of_fit_ref 1.288
_refine_ls_hydrogen_treatment none
_refine_ls_matrix_type full
_refine_ls_number_parameters 88
_refine_ls_number_reflns 1534
_refine_ls_number_restraints 0
_refine_ls_restrained_S_all 1.288
_refine_ls_R_factor_all 0.0667
_refine_ls_R_factor_gt 0.0539
_refine_ls_shift/su_max 0.000
_refine_ls_shift/su_mean 0.000
_refine_ls_structure_factor_coef Fsqd
_refine_ls_weighting_details 'calc w=1/[\s^2^(Fo^2^)+(0.0949P)^2^+70.4023P] where P=(Fo^2^+2Fc^2^)/3'
_refine_ls_weighting_scheme calc
_refine_ls_wR_factor_gt 0.1978
_refine_ls_wR_factor_ref 0.2098
_reflns_number_gt 1174
_reflns_number_total 1534
_reflns_threshold_expression >2sigma(I)
_cod_data_source_file c3ra41627e.txt
_cod_data_source_block 2
_cod_depositor_comments
;
The following automatic conversions were performed:

data item '_symmetry_cell_setting' value 'Orthorhombic' was changed
to 'orthorhombic' in accordance with the
/home/saulius/struct/COD-crude-data/automatic-downloads/DataCite-retrospective/RSC/depositions/lib/dictionaries/cif_core.dic
dictionary named 'cif_core.dic' version 2.4.2 last updated on
2011-04-26.

Automatic conversion script
Id: cif_fix_values 6909 2019-04-08 15:41:33Z antanas 
;
_cod_original_cell_volume 6938.8(7)
_cod_original_sg_symbol_H-M Fddd
_cod_database_code 7239068

loop_
_symmetry_equiv_pos_as_xyz
'x, y, z'
'-x+3/4, -y+3/4, z'
'-x+3/4, y, -z+3/4'
'x, -y+3/4, -z+3/4'
'x, y+1/2, z+1/2'
'-x+3/4, -y+5/4, z+1/2'
'-x+3/4, y+1/2, -z+5/4'
'x, -y+5/4, -z+5/4'
'x+1/2, y, z+1/2'
'-x+5/4, -y+3/4, z+1/2'
'-x+5/4, y, -z+5/4'
'x+1/2, -y+3/4, -z+5/4'
'x+1/2, y+1/2, z'
'-x+5/4, -y+5/4, z'
'-x+5/4, y+1/2, -z+3/4'
'x+1/2, -y+5/4, -z+3/4'
'-x, -y, -z'
'x-3/4, y-3/4, -z'
'x-3/4, -y, z-3/4'
'-x, y-3/4, z-3/4'
'-x, -y+1/2, -z+1/2'
'x-3/4, y-1/4, -z+1/2'
'x-3/4, -y+1/2, z-1/4'
'-x, y-1/4, z-1/4'
'-x+1/2, -y, -z+1/2'
'x-1/4, y-3/4, -z+1/2'
'x-1/4, -y, z-1/4'
'-x+1/2, y-3/4, z-1/4'
'-x+1/2, -y+1/2, -z'
'x-1/4, y-1/4, -z'
'x-1/4, -y+1/2, z-3/4'
'-x+1/2, y-1/4, z-3/4'

loop_
_atom_site_label
_atom_site_type_symbol
_atom_site_fract_x
_atom_site_fract_y
_atom_site_fract_z
_atom_site_U_iso_or_equiv
_atom_site_adp_type
_atom_site_occupancy
_atom_site_symmetry_multiplicity
_atom_site_calc_flag
_atom_site_refinement_flags
In1 In 0.1250 0.1250 0.1250 0.0319(4) Uani 1 4 d S
Cu1 Cu -0.1250 -0.1250 0.3750 0.0438(5) Uani 1 4 d S
O1 O 0.1562(5) 0.0536(3) 0.1883(2) 0.0643(15) Uani 1 1 d .
O2 O -0.0107(4) 0.0786(2) 0.1708(2) 0.0548(13) Uani 1 1 d .
N1 N -0.0502(5) -0.0659(3) 0.3219(2) 0.0518(15) Uani 1 1 d .
C1 C -0.0846(7) 0.0109(4) 0.2591(3) 0.067(2) Uani 1 1 d .
H1A H -0.1334 0.0374 0.2440 0.081 Uiso 1 1 calc R
C2 C 0.0887(6) -0.0311(4) 0.2646(3) 0.063(2) Uani 1 1 d .
H2A H 0.1600 -0.0333 0.2537 0.076 Uiso 1 1 calc R
C3 C -0.1161(6) -0.0267(5) 0.2996(4) 0.075(3) Uani 1 1 d .
H3A H -0.1865 -0.0247 0.3120 0.090 Uiso 1 1 calc R
C4 C 0.0497(6) -0.0681(4) 0.3051(4) 0.065(2) Uani 1 1 d .
H4A H 0.0960 -0.0955 0.3208 0.078 Uiso 1 1 calc R
C5 C 0.0588(6) 0.0497(3) 0.1972(3) 0.0452(16) Uani 1 1 d .
C6 C 0.0192(6) 0.0092(3) 0.2408(3) 0.0520(18) Uani 1 1 d .

loop_
_atom_site_aniso_label
_atom_site_aniso_U_11
_atom_site_aniso_U_22
_atom_site_aniso_U_33
_atom_site_aniso_U_23
_atom_site_aniso_U_13
_atom_site_aniso_U_12
In1 0.0386(6) 0.0301(6) 0.0270(6) 0.000 0.000 0.000
Cu1 0.0685(13) 0.0343(9) 0.0287(9) 0.000 0.000 0.000
O1 0.055(3) 0.075(4) 0.062(4) 0.019(3) 0.010(3) 0.006(3)
O2 0.063(3) 0.056(3) 0.045(3) 0.015(2) 0.010(2) 0.011(2)
N1 0.055(4) 0.051(3) 0.050(4) 0.018(3) 0.007(3) 0.009(3)
C1 0.056(5) 0.077(6) 0.069(5) 0.045(5) 0.009(4) 0.020(4)
C2 0.048(4) 0.071(5) 0.071(5) 0.023(5) 0.019(4) 0.018(4)
C3 0.052(5) 0.093(7) 0.080(7) 0.045(6) 0.014(4) 0.019(4)
C4 0.059(5) 0.057(5) 0.079(6) 0.024(4) 0.009(4) 0.019(4)
C5 0.057(4) 0.039(4) 0.040(4) 0.010(3) 0.006(3) 0.006(3)
C6 0.052(4) 0.057(4) 0.048(4) 0.016(4) 0.008(3) 0.011(3)

loop_
_atom_type_symbol
_atom_type_description
_atom_type_scat_dispersion_real
_atom_type_scat_dispersion_imag
_atom_type_scat_source
C C 0.0033 0.0016 'International Tables Vol C Tables 4.2.6.8 and 6.1.1.4'
H H 0.0000 0.0000 'International Tables Vol C Tables 4.2.6.8 and 6.1.1.4'
N N 0.0061 0.0033 'International Tables Vol C Tables 4.2.6.8 and 6.1.1.4'
O O 0.0106 0.0060 'International Tables Vol C Tables 4.2.6.8 and 6.1.1.4'
Cu Cu 0.3201 1.2651 'International Tables Vol C Tables 4.2.6.8 and 6.1.1.4'
In In -0.7276 1.3100 'International Tables Vol C Tables 4.2.6.8 and 6.1.1.4'

loop_
_geom_angle_atom_site_label_1
_geom_angle_atom_site_label_2
_geom_angle_atom_site_label_3
_geom_angle
_geom_angle_site_symmetry_1
_geom_angle_site_symmetry_3
O1 In1 O1 160.4(3) 11_454 14_445
O1 In1 O1 93.3(3) 11_454 8_544
O1 In1 O1 90.0(3) 14_445 8_544
O1 In1 O1 90.0(3) 11_454 .
O1 In1 O1 93.3(3) 14_445 .
O1 In1 O1 160.4(3) 8_544 .
O1 In1 O2 142.06(19) 11_454 14_445
O1 In1 O2 57.55(19) 14_445 14_445
O1 In1 O2 83.72(19) 8_544 14_445
O1 In1 O2 81.8(2) . 14_445
O1 In1 O2 83.72(19) 11_454 .
O1 In1 O2 81.8(2) 14_445 .
O1 In1 O2 142.06(19) 8_544 .
O1 In1 O2 57.55(19) . .
O2 In1 O2 120.7(3) 14_445 .
O1 In1 O2 57.55(19) 11_454 11_454
O1 In1 O2 142.06(19) 14_445 11_454
O1 In1 O2 81.8(2) 8_544 11_454
O1 In1 O2 83.72(19) . 11_454
O2 In1 O2 84.7(2) 14_445 11_454
O2 In1 O2 125.6(2) . 11_454
O1 In1 O2 81.8(2) 11_454 8_544
O1 In1 O2 83.72(19) 14_445 8_544
O1 In1 O2 57.55(19) 8_544 8_544
O1 In1 O2 142.06(19) . 8_544
O2 In1 O2 125.6(2) 14_445 8_544
O2 In1 O2 84.7(2) . 8_544
O2 In1 O2 120.7(3) 11_454 8_544
O1 In1 C5 171.0(2) 11_454 14_445
O1 In1 C5 28.4(2) 14_445 14_445
O1 In1 C5 87.4(2) 8_544 14_445
O1 In1 C5 86.4(2) . 14_445
O2 In1 C5 29.2(2) 14_445 14_445
O2 In1 C5 101.2(2) . 14_445
O2 In1 C5 113.8(2) 11_454 14_445
O2 In1 C5 106.0(2) 8_544 14_445
O1 In1 C5 28.4(2) 11_454 11_454
O1 In1 C5 171.0(2) 14_445 11_454
O1 In1 C5 86.4(2) 8_544 11_454
O1 In1 C5 87.4(2) . 11_454
O2 In1 C5 113.8(2) 14_445 11_454
O2 In1 C5 106.0(2) . 11_454
O2 In1 C5 29.2(2) 11_454 11_454
O2 In1 C5 101.2(2) 8_544 11_454
C5 In1 C5 143.0(3) 14_445 11_454
O1 In1 C5 86.4(2) 11_454 8_544
O1 In1 C5 87.4(2) 14_445 8_544
O1 In1 C5 28.4(2) 8_544 8_544
O1 In1 C5 171.0(2) . 8_544
O2 In1 C5 106.0(2) 14_445 8_544
O2 In1 C5 113.8(2) . 8_544
O2 In1 C5 101.2(2) 11_454 8_544
O2 In1 C5 29.2(2) 8_544 8_544
C5 In1 C5 98.3(3) 14_445 8_544
C5 In1 C5 93.3(3) 11_454 8_544
O1 In1 C5 87.4(2) 11_454 .
O1 In1 C5 86.4(2) 14_445 .
O1 In1 C5 171.0(2) 8_544 .
O1 In1 C5 28.4(2) . .
O2 In1 C5 101.2(2) 14_445 .
O2 In1 C5 29.2(2) . .
O2 In1 C5 106.0(2) 11_454 .
O2 In1 C5 113.8(2) 8_544 .
C5 In1 C5 93.3(3) 14_445 .
C5 In1 C5 98.3(3) 11_454 .
C5 In1 C5 143.0(3) 8_544 .
N1 Cu1 N1 127.0(3) 2_445 3_455
N1 Cu1 N1 100.7(3) 2_445 4_545
N1 Cu1 N1 102.2(4) 3_455 4_545
N1 Cu1 N1 102.2(4) 2_445 .
N1 Cu1 N1 100.7(3) 3_455 .
N1 Cu1 N1 127.0(3) 4_545 .
C5 O1 In1 90.2(4) . .
C5 O2 In1 89.1(4) . .
C4 N1 C3 118.8(7) . .
C4 N1 Cu1 126.7(5) . .
C3 N1 Cu1 114.1(5) . .
C3 C1 C6 119.6(7) . .
C3 C1 H1A 120.2 . .
C6 C1 H1A 120.2 . .
C6 C2 C4 118.7(7) . .
C6 C2 H2A 120.7 . .
C4 C2 H2A 120.7 . .
N1 C3 C1 122.6(7) . .
N1 C3 H3A 118.7 . .
C1 C3 H3A 118.7 . .
N1 C4 C2 122.4(7) . .
N1 C4 H4A 118.8 . .
C2 C4 H4A 118.8 . .
O1 C5 O2 123.0(6) . .
O1 C5 C6 119.7(6) . .
O2 C5 C6 117.3(6) . .
O1 C5 In1 61.3(4) . .
O2 C5 In1 61.8(3) . .
C6 C5 In1 176.8(5) . .
C1 C6 C2 117.9(7) . .
C1 C6 C5 122.2(6) . .
C2 C6 C5 119.9(7) . .

loop_
_geom_bond_atom_site_label_1
_geom_bond_atom_site_label_2
_geom_bond_distance
_geom_bond_site_symmetry_2
In1 O1 2.278(6) 11_454
In1 O1 2.278(6) 14_445
In1 O1 2.278(6) 8_544
In1 O1 2.278(6) .
In1 O2 2.288(5) 14_445
In1 O2 2.288(5) .
In1 O2 2.288(5) 11_454
In1 O2 2.288(5) 8_544
In1 C5 2.596(6) 14_445
In1 C5 2.596(6) 11_454
In1 C5 2.596(6) 8_544
In1 C5 2.596(6) .
Cu1 N1 2.089(6) 2_445
Cu1 N1 2.089(6) 3_455
Cu1 N1 2.089(6) 4_545
Cu1 N1 2.089(6) .
O1 C5 1.236(9) .
O2 C5 1.265(8) .
N1 C4 1.313(10) .
N1 C3 1.326(9) .
C1 C3 1.370(11) .
C1 C6 1.371(10) .
C1 H1A 0.9300 .
C2 C6 1.387(10) .
C2 C4 1.391(11) .
C2 H2A 0.9300 .
C3 H3A 0.9300 .
C4 H4A 0.9300 .
C5 C6 1.495(9) .
